data_4131630
loop_
_publ_author_name
'Okumura, Shintaro'
'Sun, Fangzhu'
'Ishida, Naoki'
'Murakami, Masahiro'

_publ_section_title
;
 Palladium-Catalyzed Intermolecular Exchange between C-C and C-Si
 \s-Bonds.
;
_journal_issue 36
_journal_name_full 'Journal of the American Chemical Society'
_journal_page_first 12414
_journal_page_last 12417
_journal_paper_doi 10.1021/jacs.7b07667
_journal_volume 139
_journal_year 2017
_chemical_formula_sum 'C23 H22 O Si'
_chemical_formula_weight 342.49
_space_group_crystal_system triclinic
_space_group_IT_number 2
_space_group_name_Hall '-P 1'
_space_group_name_H-M_alt 'P -1'
_atom_sites_solution_hydrogens geom
_audit_creation_method SHELXL-2013
_cell_angle_alpha 64.914(2)
_cell_angle_beta 78.901(2)
_cell_angle_gamma 65.9140(14)
_cell_formula_units_Z 2
_cell_length_a 9.8592(5)
_cell_length_b 10.2085(6)
_cell_length_c 10.9817(7)
_cell_measurement_reflns_used 7405
_cell_measurement_temperature 100(2)
_cell_measurement_theta_max 27.5
_cell_measurement_theta_min 3.0
_cell_volume 913.61(9)
_computing_structure_refinement 'SHELXL-2013 (Sheldrick, 2013)'
_diffrn_ambient_temperature 100(2)
_diffrn_detector_area_resol_mean 10.00
_diffrn_measured_fraction_theta_full 0.998
_diffrn_measured_fraction_theta_max 0.991
_diffrn_measurement_device_type 'Rigaku RAXIS-RAPID'
_diffrn_measurement_method \w
_diffrn_radiation_type MoK\a
_diffrn_radiation_wavelength 0.71075
_diffrn_reflns_av_R_equivalents 0.0184
_diffrn_reflns_av_unetI/netI 0.0251
_diffrn_reflns_Laue_measured_fraction_full 0.998
_diffrn_reflns_Laue_measured_fraction_max 0.991
_diffrn_reflns_limit_h_max 12
_diffrn_reflns_limit_h_min -10
_diffrn_reflns_limit_k_max 13
_diffrn_reflns_limit_k_min -13
_diffrn_reflns_limit_l_max 14
_diffrn_reflns_limit_l_min -14
_diffrn_reflns_number 8954
_diffrn_reflns_point_group_measured_fraction_full 0.998
_diffrn_reflns_point_group_measured_fraction_max 0.991
_diffrn_reflns_theta_full 25.242
_diffrn_reflns_theta_max 27.484
_diffrn_reflns_theta_min 3.017
_exptl_absorpt_coefficient_mu 0.136
_exptl_absorpt_correction_T_max 0.973
_exptl_absorpt_correction_T_min 0.857
_exptl_absorpt_correction_type multi-scan
_exptl_crystal_colour colorless
_exptl_crystal_density_diffrn 1.245
_exptl_crystal_density_method 'not measured'
_exptl_crystal_description block
_exptl_crystal_F_000 364
_exptl_crystal_size_max 0.400
_exptl_crystal_size_mid 0.200
_exptl_crystal_size_min 0.200
_refine_diff_density_max 0.402
_refine_diff_density_min -0.823
_refine_diff_density_rms 0.107
_refine_ls_extinction_method none
_refine_ls_goodness_of_fit_ref 1.102
_refine_ls_hydrogen_treatment constr
_refine_ls_matrix_type full
_refine_ls_number_parameters 226
_refine_ls_number_reflns 4159
_refine_ls_number_restraints 0
_refine_ls_restrained_S_all 1.102
_refine_ls_R_factor_all 0.0564
_refine_ls_R_factor_gt 0.0426
_refine_ls_shift/su_max 0.000
_refine_ls_shift/su_mean 0.000
_refine_ls_structure_factor_coef Fsqd
_refine_ls_weighting_details 'w=1/[\s^2^(Fo^2^)+(0.1005P)^2^+0.5137P] where P=(Fo^2^+2Fc^2^)/3'
_refine_ls_weighting_scheme calc
_refine_ls_wR_factor_gt 0.1264
_refine_ls_wR_factor_ref 0.1687
_reflns_Friedel_coverage 0.000
_reflns_number_gt 3456
_reflns_number_total 4159
_reflns_threshold_expression 'I > 2\s(I)'
_cod_data_source_file ja7b07667_si_002.cif
_cod_data_source_block ydkr
_cod_original_cell_volume 913.62(9)
_cod_database_code 4131630
_shelx_space_group_comment
;
The symmetry employed for this shelxl refinement is uniquely defined
by the following loop, which should always be used as a source of
symmetry information in preference to the above space-group names.
They are only intended as comments.
;
_shelx_estimated_absorpt_t_min 0.948
_shelx_estimated_absorpt_t_max 0.973
_shelxl_version_number 2013-4

loop_
_space_group_symop_operation_xyz
'x, y, z'
'-x, -y, -z'

loop_
_atom_site_label
_atom_site_type_symbol
_atom_site_fract_x
_atom_site_fract_y
_atom_site_fract_z
_atom_site_U_iso_or_equiv
_atom_site_adp_type
_atom_site_occupancy
_atom_site_site_symmetry_order
_atom_site_calc_flag
_atom_site_refinement_flags_posn
_atom_site_refinement_flags_adp
Si1 Si 0.36552(5) 0.22012(6) 0.13859(5) 0.01965(17) Uani 1 1 d . .
O0 O 0.05165(18) 0.17904(19) 0.4595(2) 0.0453(5) Uani 1 1 d . .
C6 C 0.2815(2) 0.3661(2) 0.22142(19) 0.0208(4) Uani 1 1 d . .
C17 C 0.5721(2) 0.1317(2) 0.16292(18) 0.0211(4) Uani 1 1 d . .
C7 C 0.2399(2) 0.5248(2) 0.1398(2) 0.0234(4) Uani 1 1 d . .
H1 H 0.2528 0.5556 0.0450 0.028 Uiso 1 1 calc R U
C22 C 0.6596(2) -0.0100(2) 0.1492(2) 0.0250(4) Uani 1 1 d . .
H2 H 0.6131 -0.0663 0.1333 0.030 Uiso 1 1 calc R U
C1 C 0.4418(2) 0.3621(2) -0.1389(2) 0.0247(4) Uani 1 1 d . .
H3 H 0.5412 0.3176 -0.1097 0.030 Uiso 1 1 calc R U
C0 C 0.3284(2) 0.3331(2) -0.04535(19) 0.0217(4) Uani 1 1 d . .
C5 C 0.1834(2) 0.3987(2) -0.0931(2) 0.0261(4) Uani 1 1 d . .
H4 H 0.1049 0.3788 -0.0320 0.031 Uiso 1 1 calc R U
C18 C 0.6448(2) 0.2097(2) 0.1877(2) 0.0234(4) Uani 1 1 d . .
H5 H 0.5878 0.3050 0.1986 0.028 Uiso 1 1 calc R U
C10 C 0.1992(2) 0.4397(2) 0.4150(2) 0.0266(4) Uani 1 1 d . .
H6 H 0.1849 0.4104 0.5096 0.032 Uiso 1 1 calc R U
C2 C 0.4111(3) 0.4554(2) -0.2743(2) 0.0290(4) Uani 1 1 d . .
H7 H 0.4891 0.4741 -0.3365 0.035 Uiso 1 1 calc R U
C11 C 0.2623(2) 0.3244(2) 0.36115(19) 0.0214(4) Uani 1 1 d . .
C8 C 0.1801(2) 0.6385(2) 0.1937(2) 0.0259(4) Uani 1 1 d . .
H8 H 0.1546 0.7451 0.1362 0.031 Uiso 1 1 calc R U
C12 C 0.3015(2) 0.1553(2) 0.4537(2) 0.0266(4) Uani 1 1 d . .
H9 H 0.3128 0.1425 0.5462 0.032 Uiso 1 1 calc R U
H10 H 0.3975 0.0921 0.4239 0.032 Uiso 1 1 calc R U
C19 C 0.7992(2) 0.1513(2) 0.1971(2) 0.0266(4) Uani 1 1 d . .
H11 H 0.8465 0.2066 0.2135 0.032 Uiso 1 1 calc R U
C16 C 0.2900(2) 0.0600(2) 0.1943(2) 0.0282(4) Uani 1 1 d . .
H12 H 0.1802 0.1085 0.1969 0.034 Uiso 1 1 calc R U
H13 H 0.3171 0.0172 0.1234 0.034 Uiso 1 1 calc R U
C20 C 0.8830(2) 0.0113(2) 0.1822(2) 0.0286(4) Uani 1 1 d . .
H14 H 0.9881 -0.0292 0.1881 0.034 Uiso 1 1 calc R U
C13 C 0.1810(2) 0.0982(2) 0.4536(2) 0.0287(4) Uani 1 1 d . .
C21 C 0.8138(2) -0.0691(2) 0.1587(2) 0.0297(4) Uani 1 1 d . .
H15 H 0.8714 -0.1649 0.1489 0.036 Uiso 1 1 calc R U
C9 C 0.1577(2) 0.5957(2) 0.3314(2) 0.0283(4) Uani 1 1 d . .
H16 H 0.1140 0.6731 0.3685 0.034 Uiso 1 1 calc R U
C3 C 0.2665(3) 0.5208(2) -0.3180(2) 0.0301(5) Uani 1 1 d . .
H17 H 0.2455 0.5856 -0.4099 0.036 Uiso 1 1 calc R U
C4 C 0.1523(2) 0.4919(2) -0.2276(2) 0.0305(5) Uani 1 1 d . .
H18 H 0.0534 0.5358 -0.2577 0.037 Uiso 1 1 calc R U
C15 C 0.3376(3) -0.0784(2) 0.3300(2) 0.0295(4) Uani 1 1 d . .
H19 H 0.3474 -0.1742 0.3206 0.035 Uiso 1 1 calc R U
H20 H 0.4365 -0.0920 0.3519 0.035 Uiso 1 1 calc R U
C14 C 0.2285(3) -0.0587(3) 0.4468(2) 0.0349(5) Uani 1 1 d . .
H21 H 0.1392 -0.0749 0.4377 0.042 Uiso 1 1 calc R U
H22 H 0.2757 -0.1400 0.5324 0.042 Uiso 1 1 calc R U

loop_
_atom_site_aniso_label
_atom_site_aniso_U_11
_atom_site_aniso_U_22
_atom_site_aniso_U_33
_atom_site_aniso_U_23
_atom_site_aniso_U_13
_atom_site_aniso_U_12
Si1 0.0183(3) 0.0199(3) 0.0177(3) -0.0058(2) -0.00076(18) -0.0055(2)
O0 0.0264(8) 0.0298(8) 0.0639(12) -0.0067(8) 0.0043(8) -0.0094(7)
C6 0.0156(8) 0.0219(9) 0.0207(9) -0.0068(7) -0.0001(6) -0.0045(7)
C17 0.0221(9) 0.0192(8) 0.0165(8) -0.0039(7) -0.0009(7) -0.0054(7)
C7 0.0191(9) 0.0250(9) 0.0210(9) -0.0067(7) 0.0005(7) -0.0060(7)
C22 0.0254(9) 0.0248(9) 0.0263(10) -0.0130(8) -0.0005(7) -0.0074(8)
C1 0.0243(9) 0.0247(9) 0.0227(10) -0.0074(8) -0.0012(7) -0.0083(8)
C0 0.0209(9) 0.0221(9) 0.0205(9) -0.0076(7) -0.0015(7) -0.0065(7)
C5 0.0230(9) 0.0269(9) 0.0273(10) -0.0099(8) -0.0030(8) -0.0078(8)
C18 0.0222(9) 0.0199(9) 0.0243(9) -0.0081(7) 0.0000(7) -0.0049(7)
C10 0.0258(10) 0.0308(10) 0.0227(10) -0.0133(8) -0.0004(7) -0.0068(8)
C2 0.0362(11) 0.0278(10) 0.0223(10) -0.0084(8) 0.0028(8) -0.0140(9)
C11 0.0172(8) 0.0232(9) 0.0218(9) -0.0088(7) -0.0024(7) -0.0045(7)
C8 0.0211(9) 0.0221(9) 0.0320(11) -0.0097(8) -0.0020(8) -0.0057(7)
C12 0.0246(9) 0.0264(10) 0.0189(9) -0.0047(7) -0.0020(7) -0.0038(8)
C19 0.0238(9) 0.0267(10) 0.0283(10) -0.0091(8) -0.0014(8) -0.0096(8)
C16 0.0290(10) 0.0299(10) 0.0254(10) -0.0073(8) -0.0008(8) -0.0141(8)
C20 0.0204(9) 0.0271(10) 0.0337(11) -0.0112(8) -0.0028(8) -0.0038(8)
C13 0.0277(10) 0.0249(9) 0.0223(10) -0.0011(8) 0.0023(8) -0.0088(8)
C21 0.0258(10) 0.0246(9) 0.0354(11) -0.0154(9) -0.0017(8) -0.0018(8)
C9 0.0238(9) 0.0277(10) 0.0340(11) -0.0174(9) -0.0003(8) -0.0044(8)
C3 0.0439(12) 0.0247(9) 0.0209(10) -0.0052(8) -0.0089(8) -0.0121(9)
C4 0.0307(10) 0.0257(10) 0.0329(11) -0.0084(8) -0.0121(9) -0.0065(8)
C15 0.0335(11) 0.0239(9) 0.0293(11) -0.0075(8) 0.0009(8) -0.0124(8)
C14 0.0372(12) 0.0293(11) 0.0326(12) -0.0058(9) 0.0073(9) -0.0170(9)

loop_
_atom_type_symbol
_atom_type_description
_atom_type_scat_dispersion_real
_atom_type_scat_dispersion_imag
_atom_type_scat_source
C C 0.0033 0.0016 'International Tables Vol C Tables 4.2.6.8 and 6.1.1.4'
H H 0.0000 0.0000 'International Tables Vol C Tables 4.2.6.8 and 6.1.1.4'
O O 0.0106 0.0060 'International Tables Vol C Tables 4.2.6.8 and 6.1.1.4'
Si Si 0.0817 0.0704 'International Tables Vol C Tables 4.2.6.8 and 6.1.1.4'

loop_
_geom_angle_atom_site_label_1
_geom_angle_atom_site_label_2
_geom_angle_atom_site_label_3
_geom_angle
C0 Si1 C17 108.87(8)
C0 Si1 C16 106.56(9)
C17 Si1 C16 109.39(9)
C0 Si1 C6 106.39(8)
C17 Si1 C6 108.15(8)
C16 Si1 C6 117.21(9)
C7 C6 C11 117.71(17)
C7 C6 Si1 118.61(14)
C11 C6 Si1 123.66(14)
C18 C17 C22 117.69(18)
C18 C17 Si1 120.72(14)
C22 C17 Si1 121.49(15)
C8 C7 C6 121.79(18)
C21 C22 C17 120.90(19)
C2 C1 C0 121.00(19)
C1 C0 C5 117.71(18)
C1 C0 Si1 121.50(15)
C5 C0 Si1 120.71(15)
C4 C5 C0 121.4(2)
C17 C18 C19 121.71(18)
C9 C10 C11 120.57(19)
C3 C2 C1 120.0(2)
C6 C11 C10 120.28(18)
C6 C11 C12 119.96(17)
C10 C11 C12 119.67(18)
C9 C8 C7 119.82(19)
C11 C12 C13 110.56(16)
C20 C19 C18 119.32(19)
C15 C16 Si1 119.36(15)
C21 C20 C19 120.18(19)
O0 C13 C14 122.5(2)
O0 C13 C12 119.5(2)
C14 C13 C12 118.06(18)
C20 C21 C22 120.19(19)
C8 C9 C10 119.78(18)
C2 C3 C4 120.17(19)
C5 C4 C3 119.7(2)
C14 C15 C16 113.58(18)
C13 C14 C15 113.68(17)

loop_
_geom_bond_atom_site_label_1
_geom_bond_atom_site_label_2
_geom_bond_distance
Si1 C0 1.873(2)
Si1 C17 1.881(2)
Si1 C16 1.890(2)
Si1 C6 1.894(2)
O0 C13 1.211(3)
C6 C7 1.402(3)
C6 C11 1.404(3)
C17 C18 1.395(3)
C17 C22 1.406(3)
C7 C8 1.391(3)
C22 C21 1.395(3)
C1 C2 1.395(3)
C1 C0 1.402(3)
C0 C5 1.406(3)
C5 C4 1.387(3)
C18 C19 1.397(3)
C10 C9 1.386(3)
C10 C11 1.405(3)
C2 C3 1.386(3)
C11 C12 1.511(3)
C8 C9 1.384(3)
C12 C13 1.522(3)
C19 C20 1.391(3)
C16 C15 1.543(3)
C20 C21 1.382(3)
C13 C14 1.505(3)
C3 C4 1.391(3)
C15 C14 1.534(3)

loop_
_geom_torsion_atom_site_label_1
_geom_torsion_atom_site_label_2
_geom_torsion_atom_site_label_3
_geom_torsion_atom_site_label_4
_geom_torsion
C0 Si1 C6 C7 -13.86(17)
C17 Si1 C6 C7 102.96(16)
C16 Si1 C6 C7 -132.89(15)
C0 Si1 C6 C11 168.06(16)
C17 Si1 C6 C11 -75.12(17)
C16 Si1 C6 C11 49.03(19)
C0 Si1 C17 C18 92.44(17)
C16 Si1 C17 C18 -151.49(16)
C6 Si1 C17 C18 -22.77(18)
C0 Si1 C17 C22 -83.87(17)
C16 Si1 C17 C22 32.21(19)
C6 Si1 C17 C22 160.92(16)
C11 C6 C7 C8 -0.6(3)
Si1 C6 C7 C8 -178.80(15)
C18 C17 C22 C21 -0.7(3)
Si1 C17 C22 C21 175.69(16)
C2 C1 C0 C5 1.2(3)
C2 C1 C0 Si1 -175.52(15)
C17 Si1 C0 C1 -9.67(19)
C16 Si1 C0 C1 -127.54(17)
C6 Si1 C0 C1 106.68(17)
C17 Si1 C0 C5 173.70(15)
C16 Si1 C0 C5 55.83(18)
C6 Si1 C0 C5 -69.95(17)
C1 C0 C5 C4 -1.4(3)
Si1 C0 C5 C4 175.35(15)
C22 C17 C18 C19 0.8(3)
Si1 C17 C18 C19 -175.61(15)
C0 C1 C2 C3 -0.1(3)
C7 C6 C11 C10 1.8(3)
Si1 C6 C11 C10 179.92(15)
C7 C6 C11 C12 178.37(17)
Si1 C6 C11 C12 -3.5(3)
C9 C10 C11 C6 -1.2(3)
C9 C10 C11 C12 -177.73(18)
C6 C7 C8 C9 -1.3(3)
C6 C11 C12 C13 -77.3(2)
C10 C11 C12 C13 99.3(2)
C17 C18 C19 C20 -0.4(3)
C0 Si1 C16 C15 164.34(16)
C17 Si1 C16 C15 46.81(19)
C6 Si1 C16 C15 -76.71(18)
C18 C19 C20 C21 -0.2(3)
C11 C12 C13 O0 -43.8(3)
C11 C12 C13 C14 136.46(19)
C19 C20 C21 C22 0.3(3)
C17 C22 C21 C20 0.2(3)
C7 C8 C9 C10 2.0(3)
C11 C10 C9 C8 -0.8(3)
C1 C2 C3 C4 -0.9(3)
C0 C5 C4 C3 0.5(3)
C2 C3 C4 C5 0.7(3)
Si1 C16 C15 C14 94.8(2)
O0 C13 C14 C15 127.7(2)
C12 C13 C14 C15 -52.5(3)
C16 C15 C14 C13 -47.1(3)
